data_7152072
loop_
_publ_author_name
'Patel, Pitambar'
'Ramana, Chepuri V.'

_publ_section_title
;
 Divergent Pd(ii) and Au(iii) mediated nitroalkynol cycloisomerizations.
;
_journal_issue 21
_journal_name_full 'Organic &amp; biomolecular chemistry'
_journal_page_first 7327
_journal_page_last 7334
_journal_paper_doi 10.1039/c0ob00858c
_journal_volume 9
_journal_year 2011
_chemical_formula_moiety 'C14 H15 N O4'
_chemical_formula_sum 'C14 H15 N O4'
_chemical_formula_weight 261.27
_chemical_name_systematic
;
?
;
_space_group_IT_number 14
_symmetry_cell_setting monoclinic
_symmetry_space_group_name_Hall '-P 2ybc'
_symmetry_space_group_name_H-M 'P 1 21/c 1'
_atom_sites_solution_hydrogens geom
_atom_sites_solution_primary direct
_atom_sites_solution_secondary difmap
_audit_creation_method SHELXL-97
_cell_angle_alpha 90.00
_cell_angle_beta 96.01
_cell_angle_gamma 90.00
_cell_formula_units_Z 4
_cell_length_a 5.075(2)
_cell_length_b 10.398(4)
_cell_length_c 24.245(10)
_cell_measurement_reflns_used 1030
_cell_measurement_temperature 297(2)
_cell_measurement_theta_max 20.714
_cell_measurement_theta_min 2.234
_cell_volume 1272.4(9)
_computing_cell_refinement 'BRUKER SAINT'
_computing_data_collection 'BRUKER SMART'
_computing_data_reduction 'BRUKER SAINT'
_computing_molecular_graphics 'SHELXTL, Ortep32'
_computing_publication_material SHELXTL
_computing_structure_refinement 'SHELXL-97 (Sheldrick, 1997)'
_computing_structure_solution 'SHELXS-97 (Sheldrick, 1990)'
_diffrn_ambient_temperature 297(2)
_diffrn_measured_fraction_theta_full 0.880
_diffrn_measured_fraction_theta_max 0.880
_diffrn_measurement_device 'Bruker Smart APEX'
_diffrn_measurement_device_type 'CCD Area Detector'
_diffrn_measurement_method 'Phi and Omega Scan'
_diffrn_radiation_monochromator graphite
_diffrn_radiation_source 'fine-focus sealed tube'
_diffrn_radiation_type MoK\a
_diffrn_radiation_wavelength 0.71073
_diffrn_reflns_av_R_equivalents 0.0831
_diffrn_reflns_av_sigmaI/netI 0.1103
_diffrn_reflns_limit_h_max 6
_diffrn_reflns_limit_h_min -6
_diffrn_reflns_limit_k_max 12
_diffrn_reflns_limit_k_min -12
_diffrn_reflns_limit_l_max 24
_diffrn_reflns_limit_l_min -28
_diffrn_reflns_number 6487
_diffrn_reflns_theta_full 25.00
_diffrn_reflns_theta_max 25.00
_diffrn_reflns_theta_min 1.69
_exptl_absorpt_coefficient_mu 0.101
_exptl_absorpt_correction_T_max 0.9960
_exptl_absorpt_correction_T_min 0.9753
_exptl_absorpt_correction_type multi-scan
_exptl_absorpt_process_details 'BRUKER SADABS'
_exptl_crystal_colour COLOURLESS
_exptl_crystal_density_diffrn 1.364
_exptl_crystal_density_method 'not measured'
_exptl_crystal_description NEEDLE
_exptl_crystal_F_000 552
_exptl_crystal_size_max 0.25
_exptl_crystal_size_mid 0.05
_exptl_crystal_size_min 0.04
_refine_diff_density_max 0.169
_refine_diff_density_min -0.172
_refine_diff_density_rms 0.035
_refine_ls_extinction_method none
_refine_ls_goodness_of_fit_ref 1.068
_refine_ls_hydrogen_treatment constr
_refine_ls_matrix_type full
_refine_ls_number_parameters 173
_refine_ls_number_reflns 1966
_refine_ls_number_restraints 0
_refine_ls_restrained_S_all 1.068
_refine_ls_R_factor_all 0.1332
_refine_ls_R_factor_gt 0.0742
_refine_ls_shift/su_max 0.000
_refine_ls_shift/su_mean 0.000
_refine_ls_structure_factor_coef Fsqd
_refine_ls_weighting_details 'calc w=1/[\s^2^(Fo^2^)+(0.0321P)^2^+0.0970P] where P=(Fo^2^+2Fc^2^)/3'
_refine_ls_weighting_scheme calc
_refine_ls_wR_factor_gt 0.1322
_refine_ls_wR_factor_ref 0.1552
_reflns_number_gt 1177
_reflns_number_total 1966
_reflns_threshold_expression >2sigma(I)
_cod_data_source_file c0ob00858c.txt
_cod_data_source_block pp1
_cod_depositor_comments
;
The following automatic conversions were performed:

'_symmetry_cell_setting' value 'MONOCLINIC' changed to 'monoclinic'
according to /home/saulius/struct/CIF-dictionaries/cif_core.dic
dictionary named 'cif_core.dic' version 2.4.1 from
2010-06-29.

'_exptl_absorpt_correction_type' value 'MULTI-SCAN'
changed to 'multi-scan' according to
/home/saulius/struct/CIF-dictionaries/cif_core.dic dictionary named
'cif_core.dic' version 2.4.1 from 2010-06-29.

Automatic conversion script
Id: cif_fix_values 1715 2011-07-08 13:25:40Z adriana 
;
_cod_original_sg_symbol_H-M P21/C
_cod_database_code 7152072

loop_
_symmetry_equiv_pos_as_xyz
'x, y, z'
'-x, y+1/2, -z+1/2'
'-x, -y, -z'
'x, -y-1/2, z-1/2'

loop_
_atom_site_label
_atom_site_type_symbol
_atom_site_fract_x
_atom_site_fract_y
_atom_site_fract_z
_atom_site_U_iso_or_equiv
_atom_site_adp_type
_atom_site_occupancy
_atom_site_symmetry_multiplicity
_atom_site_calc_flag
_atom_site_refinement_flags
O1 O 0.6090(5) 0.2329(2) 0.09518(10) 0.0495(7) Uani 1 1 d .
O2 O 0.7218(7) -0.0310(3) 0.12527(13) 0.0686(9) Uani 1 1 d .
O3 O 0.0125(8) 0.0030(3) 0.37015(13) 0.0912(12) Uani 1 1 d .
O4 O -0.1692(8) 0.1747(2) 0.32749(12) 0.0666(10) Uani 1 1 d .
N1 N 0.2341(7) 0.2011(3) 0.14501(13) 0.0506(9) Uani 1 1 d .
H1 H 0.1412 0.2697 0.1387 0.061 Uiso 1 1 calc R
C2 C 0.4069(8) 0.1451(3) 0.10711(16) 0.0434(10) Uani 1 1 d .
C3 C 0.5509(9) 0.0356(3) 0.14154(18) 0.0500(11) Uani 1 1 d .
C4 C 0.4314(8) 0.0286(3) 0.19350(16) 0.0434(10) Uani 1 1 d .
C5 C 0.2418(8) 0.1271(3) 0.19284(15) 0.0416(9) Uani 1 1 d .
C6 C 0.2563(10) 0.0933(4) 0.05440(16) 0.0561(12) Uani 1 1 d .
H6A H 0.3718 0.0369 0.0360 0.067 Uiso 1 1 calc R
H6B H 0.1074 0.0426 0.0641 0.067 Uiso 1 1 calc R
C7 C 0.1547(11) 0.1985(4) 0.01449(18) 0.0678(13) Uani 1 1 d .
H7A H 0.0856 0.1608 -0.0207 0.081 Uiso 1 1 calc R
H7B H 0.0119 0.2446 0.0294 0.081 Uiso 1 1 calc R
C8 C 0.3755(11) 0.2904(4) 0.00555(18) 0.0671(14) Uani 1 1 d .
H8A H 0.3051 0.3628 -0.0165 0.080 Uiso 1 1 calc R
H8B H 0.5054 0.2474 -0.0146 0.080 Uiso 1 1 calc R
C9 C 0.5078(10) 0.3384(3) 0.06085(16) 0.0580(12) Uani 1 1 d .
H9A H 0.6520 0.3959 0.0545 0.070 Uiso 1 1 calc R
H9B H 0.3804 0.3864 0.0798 0.070 Uiso 1 1 calc R
C10 C 0.4736(9) -0.0546(3) 0.23829(17) 0.0517(11) Uani 1 1 d .
H10 H 0.5991 -0.1198 0.2385 0.062 Uiso 1 1 calc R
C11 C 0.3274(9) -0.0392(4) 0.28208(18) 0.0541(11) Uani 1 1 d .
H11 H 0.3532 -0.0943 0.3124 0.065 Uiso 1 1 calc R
C12 C 0.1378(9) 0.0600(3) 0.28145(16) 0.0457(10) Uani 1 1 d .
C13 C 0.0949(8) 0.1436(3) 0.23678(15) 0.0444(10) Uani 1 1 d .
H13 H -0.0299 0.2092 0.2366 0.053 Uiso 1 1 calc R
C14 C -0.0080(10) 0.0737(4) 0.33074(18) 0.0528(11) Uani 1 1 d .
C15 C -0.3074(12) 0.1993(4) 0.37494(19) 0.0801(16) Uani 1 1 d .
H15A H -0.3807 0.1205 0.3872 0.120 Uiso 1 1 calc R
H15B H -0.4477 0.2597 0.3652 0.120 Uiso 1 1 calc R
H15C H -0.1866 0.2343 0.4042 0.120 Uiso 1 1 calc R

loop_
_atom_site_aniso_label
_atom_site_aniso_U_11
_atom_site_aniso_U_22
_atom_site_aniso_U_33
_atom_site_aniso_U_23
_atom_site_aniso_U_13
_atom_site_aniso_U_12
O1 0.0505(18) 0.0441(14) 0.0544(17) 0.0046(12) 0.0078(15) -0.0112(13)
O2 0.068(2) 0.0571(17) 0.087(2) 0.0044(15) 0.035(2) 0.0144(17)
O3 0.087(3) 0.122(3) 0.068(2) 0.048(2) 0.026(2) 0.034(2)
O4 0.098(3) 0.0514(16) 0.0556(19) 0.0008(13) 0.0304(19) 0.0103(17)
N1 0.062(2) 0.0442(17) 0.048(2) 0.0098(15) 0.0204(18) 0.0139(16)
C2 0.046(2) 0.0407(19) 0.047(3) -0.0001(17) 0.018(2) -0.0069(18)
C3 0.049(3) 0.040(2) 0.063(3) -0.0030(18) 0.014(2) -0.0029(19)
C4 0.045(2) 0.0380(19) 0.047(2) 0.0011(17) 0.004(2) -0.0029(18)
C5 0.044(2) 0.0395(19) 0.043(2) -0.0028(17) 0.009(2) -0.0045(18)
C6 0.056(3) 0.062(2) 0.052(3) -0.007(2) 0.016(2) -0.014(2)
C7 0.061(3) 0.091(3) 0.051(3) -0.003(2) 0.004(3) -0.007(3)
C8 0.072(4) 0.078(3) 0.052(3) 0.012(2) 0.014(3) 0.002(3)
C9 0.065(3) 0.045(2) 0.064(3) 0.0098(19) 0.009(3) -0.006(2)
C10 0.047(3) 0.046(2) 0.063(3) 0.0039(19) 0.006(2) 0.005(2)
C11 0.058(3) 0.049(2) 0.055(3) 0.0118(19) 0.004(2) 0.001(2)
C12 0.047(2) 0.048(2) 0.041(2) -0.0017(17) 0.004(2) -0.0090(18)
C13 0.047(2) 0.0423(19) 0.044(2) -0.0015(17) 0.006(2) 0.0004(18)
C14 0.057(3) 0.050(2) 0.051(3) 0.004(2) 0.005(2) -0.002(2)
C15 0.103(5) 0.085(3) 0.058(3) -0.012(2) 0.032(3) 0.008(3)

loop_
_atom_type_symbol
_atom_type_description
_atom_type_scat_dispersion_real
_atom_type_scat_dispersion_imag
_atom_type_scat_source
C C 0.0033 0.0016 'International Tables Vol C Tables 4.2.6.8 and 6.1.1.4'
H H 0.0000 0.0000 'International Tables Vol C Tables 4.2.6.8 and 6.1.1.4'
N N 0.0061 0.0033 'International Tables Vol C Tables 4.2.6.8 and 6.1.1.4'
O O 0.0106 0.0060 'International Tables Vol C Tables 4.2.6.8 and 6.1.1.4'

loop_
_geom_angle_atom_site_label_1
_geom_angle_atom_site_label_2
_geom_angle_atom_site_label_3
_geom_angle
C2 O1 C9 112.6(3)
C14 O4 C15 116.4(3)
C5 N1 C2 109.8(3)
C5 N1 H1 125.1
C2 N1 H1 125.1
O1 C2 N1 111.4(3)
O1 C2 C6 111.5(3)
N1 C2 C6 112.9(4)
O1 C2 C3 105.8(3)
N1 C2 C3 103.6(3)
C6 C2 C3 111.2(3)
O2 C3 C4 129.2(4)
O2 C3 C2 124.0(4)
C4 C3 C2 106.7(3)
C10 C4 C5 120.9(4)
C10 C4 C3 131.6(4)
C5 C4 C3 107.5(3)
C13 C5 N1 127.4(4)
C13 C5 C4 120.6(3)
N1 C5 C4 111.9(4)
C7 C6 C2 112.9(3)
C7 C6 H6A 109.0
C2 C6 H6A 109.0
C7 C6 H6B 109.0
C2 C6 H6B 109.0
H6A C6 H6B 107.8
C8 C7 C6 110.0(4)
C8 C7 H7A 109.7
C6 C7 H7A 109.7
C8 C7 H7B 109.7
C6 C7 H7B 109.7
H7A C7 H7B 108.2
C7 C8 C9 110.4(4)
C7 C8 H8A 109.6
C9 C8 H8A 109.6
C7 C8 H8B 109.6
C9 C8 H8B 109.6
H8A C8 H8B 108.1
O1 C9 C8 111.0(3)
O1 C9 H9A 109.4
C8 C9 H9A 109.4
O1 C9 H9B 109.4
C8 C9 H9B 109.4
H9A C9 H9B 108.0
C11 C10 C4 118.9(4)
C11 C10 H10 120.6
C4 C10 H10 120.6
C10 C11 C12 120.2(4)
C10 C11 H11 119.9
C12 C11 H11 119.9
C13 C12 C11 121.2(4)
C13 C12 C14 121.3(4)
C11 C12 C14 117.5(4)
C5 C13 C12 118.2(4)
C5 C13 H13 120.9
C12 C13 H13 120.9
O3 C14 O4 122.2(5)
O3 C14 C12 125.1(4)
O4 C14 C12 112.7(3)
O4 C15 H15A 109.5
O4 C15 H15B 109.5
H15A C15 H15B 109.5
O4 C15 H15C 109.5
H15A C15 H15C 109.5
H15B C15 H15C 109.5

loop_
_geom_bond_atom_site_label_1
_geom_bond_atom_site_label_2
_geom_bond_distance
O1 C2 1.426(4)
O1 C9 1.438(4)
O2 C3 1.208(5)
O3 C14 1.202(4)
O4 C14 1.328(5)
O4 C15 1.432(5)
N1 C5 1.389(4)
N1 C2 1.457(5)
N1 H1 0.8600
C2 C6 1.517(5)
C2 C3 1.549(5)
C3 C4 1.456(6)
C4 C10 1.388(5)
C4 C5 1.404(5)
C5 C13 1.373(5)
C6 C7 1.515(5)
C6 H6A 0.9700
C6 H6B 0.9700
C7 C8 1.505(7)
C7 H7A 0.9700
C7 H7B 0.9700
C8 C9 1.519(5)
C8 H8A 0.9700
C8 H8B 0.9700
C9 H9A 0.9700
C9 H9B 0.9700
C10 C11 1.367(6)
C10 H10 0.9300
C11 C12 1.409(6)
C11 H11 0.9300
C12 C13 1.389(5)
C12 C14 1.477(6)
C13 H13 0.9300
C15 H15A 0.9600
C15 H15B 0.9600
C15 H15C 0.9600

loop_
_geom_torsion_atom_site_label_1
_geom_torsion_atom_site_label_2
_geom_torsion_atom_site_label_3
_geom_torsion_atom_site_label_4
_geom_torsion
C9 O1 C2 N1 -70.8(4)
C9 O1 C2 C6 56.3(4)
C9 O1 C2 C3 177.3(3)
C5 N1 C2 O1 -120.4(3)
C5 N1 C2 C6 113.3(3)
C5 N1 C2 C3 -7.1(4)
O1 C2 C3 O2 -59.3(5)
N1 C2 C3 O2 -176.6(4)
C6 C2 C3 O2 61.8(5)
O1 C2 C3 C4 123.1(3)
N1 C2 C3 C4 5.8(4)
C6 C2 C3 C4 -115.8(4)
O2 C3 C4 C10 -0.9(7)
C2 C3 C4 C10 176.6(4)
O2 C3 C4 C5 -180.0(4)
C2 C3 C4 C5 -2.5(4)
C2 N1 C5 C13 -175.8(4)
C2 N1 C5 C4 6.1(4)
C10 C4 C5 C13 0.4(6)
C3 C4 C5 C13 179.6(3)
C10 C4 C5 N1 178.8(3)
C3 C4 C5 N1 -2.0(4)
O1 C2 C6 C7 -51.7(5)
N1 C2 C6 C7 74.6(4)
C3 C2 C6 C7 -169.4(4)
C2 C6 C7 C8 50.2(5)
C6 C7 C8 C9 -52.6(5)
C2 O1 C9 C8 -60.0(5)
C7 C8 C9 O1 57.8(5)
C5 C4 C10 C11 -0.1(6)
C3 C4 C10 C11 -179.1(4)
C4 C10 C11 C12 -0.1(6)
C10 C11 C12 C13 0.0(6)
C10 C11 C12 C14 -178.3(4)
N1 C5 C13 C12 -178.5(4)
C4 C5 C13 C12 -0.5(5)
C11 C12 C13 C5 0.3(5)
C14 C12 C13 C5 178.5(4)
C15 O4 C14 O3 3.4(6)
C15 O4 C14 C12 -176.7(4)
C13 C12 C14 O3 177.6(4)
C11 C12 C14 O3 -4.1(6)
C13 C12 C14 O4 -2.3(5)
C11 C12 C14 O4 176.0(4)
